data_4335735
loop_
_publ_author_name
'Weiwei Xie'
'Srinivasa Thimmaiah'
'Jagat Lamsal'
'Jing Liu'
'Thomas W. Heitmann'
'Dante Quirinale'
'Alan I. Goldman'
'Vitalij Pecharsky'
'Gordon J. Miller'

_publ_section_title
;
 \b-Mn-Type Co8+xZn12-x as a Defect Cubic Laves Phase: Site Preferences,
 Magnetism, and Electronic Structure
;
_journal_name_full 'Inorganic Chemistry'
_journal_page_first 9399
_journal_page_last 9408
_journal_paper_doi 10.1021/ic4009653
_journal_volume 52
_journal_year 2013
_chemical_formula_sum 'Co2.37 Zn2.63'
_chemical_formula_weight 311.22
_chemical_name_systematic
; 
 ? 
;
_space_group_IT_number 213
_symmetry_cell_setting cubic
_symmetry_space_group_name_Hall 'P 4bd 2ab 3'
_symmetry_space_group_name_H-M 'P 41 3 2'
_atom_sites_solution_hydrogens none
_atom_sites_solution_primary direct
_atom_sites_solution_secondary difmap
_audit_creation_method SHELXL-97
_cell_angle_alpha 90.00
_cell_angle_beta 90.00
_cell_angle_gamma 90.00
_cell_formula_units_Z 4
_cell_length_a 6.3555(7)
_cell_length_b 6.3555(7)
_cell_length_c 6.3555(7)
_cell_measurement_reflns_used 293(2)
_cell_measurement_temperature 293(2)
_cell_measurement_theta_max 28.32
_cell_measurement_theta_min 4.54
_cell_volume 256.71(5)
_computing_cell_refinement 'Bruker SAINT'
_computing_data_collection 'Bruker APEX2'
_computing_data_reduction 'Bruker SAINT, SADABS and XPREP'
_computing_molecular_graphics 'Bruker SHELXTL'
_computing_publication_material 'Bruker SHELXTL'
_computing_structure_refinement 'SHELXL-97 (Sheldrick, 2008)'
_computing_structure_solution 'SHELXS-97 (Sheldrick, 2008)'
_diffrn_ambient_temperature 293(2)
_diffrn_measured_fraction_theta_full 0.989
_diffrn_measured_fraction_theta_max 0.989
_diffrn_measurement_device_type 'Bruker APEX-II CCD'
_diffrn_measurement_method '\w scans'
_diffrn_radiation_monochromator graphite
_diffrn_radiation_source 'fine-focus sealed tube'
_diffrn_radiation_type MoK\a
_diffrn_radiation_wavelength 0.71073
_diffrn_reflns_av_R_equivalents 0.0265
_diffrn_reflns_av_sigmaI/netI 0.0108
_diffrn_reflns_limit_h_max 8
_diffrn_reflns_limit_h_min -8
_diffrn_reflns_limit_k_max 8
_diffrn_reflns_limit_k_min -8
_diffrn_reflns_limit_l_max 8
_diffrn_reflns_limit_l_min -8
_diffrn_reflns_number 2205
_diffrn_reflns_theta_full 28.32
_diffrn_reflns_theta_max 28.32
_diffrn_reflns_theta_min 4.54
_exptl_absorpt_coefficient_mu 38.656
_exptl_absorpt_correction_T_max 0.7457
_exptl_absorpt_correction_T_min 0.5318
_exptl_absorpt_correction_type multi-scan
_exptl_absorpt_process_details Sadabs
_exptl_crystal_colour Metallic
_exptl_crystal_density_diffrn 8.041
_exptl_crystal_density_meas ?
_exptl_crystal_description Irregular
_exptl_crystal_F_000 571
_exptl_crystal_size_max 0.10
_exptl_crystal_size_mid 0.07
_exptl_crystal_size_min 0.05
_refine_diff_density_max 0.405
_refine_diff_density_min -0.442
_refine_diff_density_rms 0.125
_refine_ls_abs_structure_details 'Flack H D (1983), Acta Cryst. A39, 876-881'
_refine_ls_abs_structure_Flack 0.01(16)
_refine_ls_extinction_coef 0.0032(8)
_refine_ls_extinction_expression Fc^*^=kFc[1+0.001xFc^2^\l^3^/sin(2\q)]^-1/4^
_refine_ls_extinction_method SHELXL
_refine_ls_goodness_of_fit_ref 1.321
_refine_ls_hydrogen_treatment none
_refine_ls_matrix_type full
_refine_ls_number_parameters 12
_refine_ls_number_reflns 111
_refine_ls_number_restraints 0
_refine_ls_restrained_S_all 1.321
_refine_ls_R_factor_all 0.0146
_refine_ls_R_factor_gt 0.0146
_refine_ls_shift/su_max 0.000
_refine_ls_shift/su_mean 0.000
_refine_ls_structure_factor_coef Fsqd
_refine_ls_weighting_details 'calc w=1/[\s^2^(Fo^2^)+(0.0126P)^2^+0.2011P] where P=(Fo^2^+2Fc^2^)/3'
_refine_ls_weighting_scheme calc
_refine_ls_wR_factor_gt 0.0290
_refine_ls_wR_factor_ref 0.0290
_reflns_number_gt 111
_reflns_number_total 111
_reflns_threshold_expression >2sigma(I)
_cod_data_source_file ic4009653_si_002_4.cif
_cod_data_source_block Co0.35Zn0.65
_cod_depositor_comments
;
The following automatic conversions were performed:

'_exptl_crystal_density_meas' value 'not measured' was changed to '?'
- the value is perceived as not measured.

Automatic conversion script
Id: cif_fix_values 3008 2015-01-20 13:52:24Z robertas 
;
_cod_database_code 4335735

loop_
_symmetry_equiv_pos_as_xyz
'x, y, z'
'-x+1/2, -y, z+1/2'
'-x, y+1/2, -z+1/2'
'x+1/2, -y+1/2, -z'
'z, x, y'
'z+1/2, -x+1/2, -y'
'-z+1/2, -x, y+1/2'
'-z, x+1/2, -y+1/2'
'y, z, x'
'-y, z+1/2, -x+1/2'
'y+1/2, -z+1/2, -x'
'-y+1/2, -z, x+1/2'
'y+3/4, x+1/4, -z+1/4'
'-y+3/4, -x+3/4, -z+3/4'
'y+1/4, -x+1/4, z+3/4'
'-y+1/4, x+3/4, z+1/4'
'x+3/4, z+1/4, -y+1/4'
'-x+1/4, z+3/4, y+1/4'
'-x+3/4, -z+3/4, -y+3/4'
'x+1/4, -z+1/4, y+3/4'
'z+3/4, y+1/4, -x+1/4'
'z+1/4, -y+1/4, x+3/4'
'-z+1/4, y+3/4, x+1/4'
'-z+3/4, -y+3/4, -x+3/4'

loop_
_atom_site_label
_atom_site_type_symbol
_atom_site_fract_x
_atom_site_fract_y
_atom_site_fract_z
_atom_site_U_iso_or_equiv
_atom_site_adp_type
_atom_site_occupancy
_atom_site_symmetry_multiplicity
_atom_site_calc_flag
_atom_site_refinement_flags
Zn1 Zn 0.20284(5) 0.45284(5) 0.1250 0.0095(2) Uani 0.86(2) 2 d SP
Co1 Co 0.20284(5) 0.45284(5) 0.1250 0.0095(2) Uani 0.14(2) 2 d SP
Co2 Co 0.06482(6) 0.06482(6) 0.06482(6) 0.0075(3) Uani 1 3 d S

loop_
_atom_site_aniso_label
_atom_site_aniso_U_11
_atom_site_aniso_U_22
_atom_site_aniso_U_33
_atom_site_aniso_U_23
_atom_site_aniso_U_13
_atom_site_aniso_U_12
Zn1 0.0082(2) 0.0082(2) 0.0121(3) -0.00097(14) 0.00097(14) -0.0006(2)
Co1 0.0082(2) 0.0082(2) 0.0121(3) -0.00097(14) 0.00097(14) -0.0006(2)
Co2 0.0075(3) 0.0075(3) 0.0075(3) 0.00003(14) 0.00003(14) 0.00003(14)

loop_
_atom_type_symbol
_atom_type_description
_atom_type_scat_dispersion_real
_atom_type_scat_dispersion_imag
_atom_type_scat_source
Co Co 0.3494 0.9721 'International Tables Vol C Tables 4.2.6.8 and 6.1.1.4'
Zn Zn 0.2839 1.4301 'International Tables Vol C Tables 4.2.6.8 and 6.1.1.4'

loop_
_geom_angle_atom_site_label_1
_geom_angle_atom_site_label_2
_geom_angle_atom_site_label_3
_geom_angle
_geom_angle_site_symmetry_1
_geom_angle_site_symmetry_3
Co2 Zn1 Co2 106.96(3) 16 4
Co2 Zn1 Co2 100.724(11) 16 13_455
Co2 Zn1 Co2 151.358(16) 4 13_455
Co2 Zn1 Co2 151.358(16) 16 .
Co2 Zn1 Co2 100.724(11) 4 .
Co2 Zn1 Co2 53.316(10) 13_455 .
Co2 Zn1 Zn1 61.650(5) 16 8
Co2 Zn1 Zn1 129.124(4) 4 8
Co2 Zn1 Zn1 59.733(7) 13_455 8
Co2 Zn1 Zn1 105.637(11) . 8
Co2 Zn1 Co1 61.650(5) 16 8
Co2 Zn1 Co1 129.124(4) 4 8
Co2 Zn1 Co1 59.733(7) 13_455 8
Co2 Zn1 Co1 105.637(11) . 8
Zn1 Zn1 Co1 0.0 8 8
Co2 Zn1 Zn1 129.124(4) 16 9
Co2 Zn1 Zn1 61.650(5) 4 9
Co2 Zn1 Zn1 105.637(11) 13_455 9
Co2 Zn1 Zn1 59.733(7) . 9
Zn1 Zn1 Zn1 164.923(8) 8 9
Co1 Zn1 Zn1 164.923(8) 8 9
Co2 Zn1 Co1 129.124(4) 16 9
Co2 Zn1 Co1 61.650(5) 4 9
Co2 Zn1 Co1 105.637(11) 13_455 9
Co2 Zn1 Co1 59.733(7) . 9
Zn1 Zn1 Co1 164.923(8) 8 9
Co1 Zn1 Co1 164.923(8) 8 9
Zn1 Zn1 Co1 0.000(14) 9 9
Co2 Zn1 Zn1 120.064(5) 16 11_455
Co2 Zn1 Zn1 99.012(11) 4 11_455
Co2 Zn1 Zn1 59.733(7) 13_455 11_455
Co2 Zn1 Zn1 61.083(10) . 11_455
Zn1 Zn1 Zn1 60.0 8 11_455
Co1 Zn1 Zn1 60.0 8 11_455
Zn1 Zn1 Zn1 110.795(5) 9 11_455
Co1 Zn1 Zn1 110.795(5) 9 11_455
Co2 Zn1 Co1 120.064(5) 16 11_455
Co2 Zn1 Co1 99.012(11) 4 11_455
Co2 Zn1 Co1 59.733(7) 13_455 11_455
Co2 Zn1 Co1 61.083(10) . 11_455
Zn1 Zn1 Co1 60.0 8 11_455
Co1 Zn1 Co1 60.0 8 11_455
Zn1 Zn1 Co1 110.795(5) 9 11_455
Co1 Zn1 Co1 110.795(5) 9 11_455
Zn1 Zn1 Co1 0.000(11) 11_455 11_455
Co2 Zn1 Zn1 99.012(11) 16 5
Co2 Zn1 Zn1 120.064(5) 4 5
Co2 Zn1 Zn1 61.083(10) 13_455 5
Co2 Zn1 Zn1 59.733(7) . 5
Zn1 Zn1 Zn1 110.795(5) 8 5
Co1 Zn1 Zn1 110.795(5) 8 5
Zn1 Zn1 Zn1 60.0 9 5
Co1 Zn1 Zn1 60.0 9 5
Zn1 Zn1 Zn1 112.920(3) 11_455 5
Co1 Zn1 Zn1 112.920(3) 11_455 5
Co2 Zn1 Co1 99.012(11) 16 5
Co2 Zn1 Co1 120.064(5) 4 5
Co2 Zn1 Co1 61.083(10) 13_455 5
Co2 Zn1 Co1 59.733(7) . 5
Zn1 Zn1 Co1 110.795(5) 8 5
Co1 Zn1 Co1 110.795(5) 8 5
Zn1 Zn1 Co1 60.0 9 5
Co1 Zn1 Co1 60.0 9 5
Zn1 Zn1 Co1 112.920(3) 11_455 5
Co1 Zn1 Co1 112.920(3) 11_455 5
Zn1 Zn1 Co1 0.000(11) 5 5
Co2 Co2 Co2 116.620(6) 13_455 16_545
Co2 Co2 Co2 116.620(6) 13_455 15_554
Co2 Co2 Co2 116.620(6) 16_545 15_554
Co2 Co2 Co1 107.194(1) 13_455 8_545
Co2 Co2 Co1 65.554(8) 16_545 8_545
Co2 Co2 Co1 124.53(2) 15_554 8_545
Co2 Co2 Zn1 107.194(1) 13_455 8_545
Co2 Co2 Zn1 65.554(8) 16_545 8_545
Co2 Co2 Zn1 124.53(2) 15_554 8_545
Co1 Co2 Zn1 0.000(8) 8_545 8_545
Co2 Co2 Co1 124.53(2) 13_455 12_554
Co2 Co2 Co1 107.194(1) 16_545 12_554
Co2 Co2 Co1 65.554(8) 15_554 12_554
Co1 Co2 Co1 62.05(2) 8_545 12_554
Zn1 Co2 Co1 62.05(2) 8_545 12_554
Co2 Co2 Zn1 65.554(8) 13_455 4_455
Co2 Co2 Zn1 124.53(2) 16_545 4_455
Co2 Co2 Zn1 107.194(1) 15_554 4_455
Co1 Co2 Zn1 62.05(2) 8_545 4_455
Zn1 Co2 Zn1 62.05(2) 8_545 4_455
Co1 Co2 Zn1 62.05(2) 12_554 4_455
Co2 Co2 Co1 65.554(8) 13_455 4_455
Co2 Co2 Co1 124.53(2) 16_545 4_455
Co2 Co2 Co1 107.194(1) 15_554 4_455
Co1 Co2 Co1 62.05(2) 8_545 4_455
Zn1 Co2 Co1 62.05(2) 8_545 4_455
Co1 Co2 Co1 62.05(2) 12_554 4_455
Zn1 Co2 Co1 0.000(7) 4_455 4_455
Co2 Co2 Zn1 124.53(2) 13_455 12_554
Co2 Co2 Zn1 107.194(1) 16_545 12_554
Co2 Co2 Zn1 65.554(8) 15_554 12_554
Co1 Co2 Zn1 62.05(2) 8_545 12_554
Zn1 Co2 Zn1 62.05(2) 8_545 12_554
Co1 Co2 Zn1 0.000(7) 12_554 12_554
Zn1 Co2 Zn1 62.05(2) 4_455 12_554
Co1 Co2 Zn1 62.05(2) 4_455 12_554
Co2 Co2 Co1 114.858(18) 13_455 9
Co2 Co2 Co1 64.809(14) 16_545 9
Co2 Co2 Co1 63.342(5) 15_554 9
Co1 Co2 Co1 125.086(4) 8_545 9
Zn1 Co2 Co1 125.086(4) 8_545 9
Co1 Co2 Co1 113.625(11) 12_554 9
Zn1 Co2 Co1 170.053(6) 4_455 9
Co1 Co2 Co1 170.053(6) 4_455 9
Zn1 Co2 Co1 113.625(11) 12_554 9
Co2 Co2 Zn1 114.858(18) 13_455 9
Co2 Co2 Zn1 64.809(14) 16_545 9
Co2 Co2 Zn1 63.342(5) 15_554 9
Co1 Co2 Zn1 125.086(4) 8_545 9
Zn1 Co2 Zn1 125.086(4) 8_545 9
Co1 Co2 Zn1 113.625(11) 12_554 9
Zn1 Co2 Zn1 170.053(6) 4_455 9
Co1 Co2 Zn1 170.053(6) 4_455 9
Zn1 Co2 Zn1 113.625(11) 12_554 9
Co1 Co2 Zn1 0.000(13) 9 9
Co2 Co2 Zn1 64.809(14) 13_455 5
Co2 Co2 Zn1 63.342(5) 16_545 5
Co2 Co2 Zn1 114.858(18) 15_554 5
Co1 Co2 Zn1 113.625(11) 8_545 5
Zn1 Co2 Zn1 113.625(11) 8_545 5
Co1 Co2 Zn1 170.053(6) 12_554 5
Zn1 Co2 Zn1 125.086(4) 4_455 5
Co1 Co2 Zn1 125.086(4) 4_455 5
Zn1 Co2 Zn1 170.053(6) 12_554 5
Co1 Co2 Zn1 60.534(14) 9 5
Zn1 Co2 Zn1 60.534(14) 9 5

loop_
_geom_bond_atom_site_label_1
_geom_bond_atom_site_label_2
_geom_bond_distance
_geom_bond_site_symmetry_2
Zn1 Co2 2.6001(6) 16
Zn1 Co2 2.6001(6) 4
Zn1 Co2 2.6453(7) 13_455
Zn1 Co2 2.6453(7) .
Zn1 Zn1 2.6666(4) 8
Zn1 Co1 2.6666(4) 8
Zn1 Zn1 2.6666(4) 9
Zn1 Co1 2.6666(4) 9
Zn1 Zn1 2.6666(4) 11_455
Zn1 Co1 2.6666(4) 11_455
Zn1 Zn1 2.6666(4) 5
Zn1 Co1 2.6666(4) 5
Co2 Co2 2.3737(4) 13_455
Co2 Co2 2.3737(4) 16_545
Co2 Co2 2.3737(4) 15_554
Co2 Co1 2.6001(6) 8_545
Co2 Zn1 2.6001(6) 8_545
Co2 Co1 2.6001(6) 12_554
Co2 Zn1 2.6001(6) 4_455
Co2 Co1 2.6001(6) 4_455
Co2 Zn1 2.6001(6) 12_554
Co2 Co1 2.6453(7) 9
Co2 Zn1 2.6453(7) 9
Co2 Zn1 2.6453(7) 5
